data_2107286
loop_
_publ_author_name
'Hori, Satoshi'
'Taminato, Sou'
'Suzuki, Kota'
'Hirayama, Masaaki'
'Kato, Yuki'
'Kanno, Ryoji'

_publ_section_title
;
 Structure--property relationships in lithium superionic conductors having
 a Li~10~GeP~2~S~12~-type structure
;
_journal_coeditor_code KC5021SUP1
_journal_issue 6
_journal_name_full 'Acta Crystallographica Section B'
_journal_page_first 727
_journal_page_last 736
_journal_paper_doi 10.1107/S2052520615022283
_journal_volume 71
_journal_year 2015
_chemical_formula_moiety 'Li10.35 P1.65 S12 Si1.35'
_chemical_formula_sum 'Li10.35 P1.65 S12 Si1.35'
_chemical_formula_weight 545.641
_space_group_IT_number 137
_symmetry_cell_setting tetragonal
_symmetry_Int_Tables_number 137
_symmetry_space_group_name_Hall 'P 4n 2n -1n'
_symmetry_space_group_name_H-M 'P 42/n m c :1'
_cell_angle_alpha 90
_cell_angle_beta 90
_cell_angle_gamma 90
_cell_formula_units_Z 2
_cell_length_a 8.76517(5)
_cell_length_b 8.76517(5)
_cell_length_c 12.67003(12)
_cell_measurement_reflns_used 714
_cell_measurement_temperature 800
_cell_volume 973.416(12)
_computing_publication_material 'Oishi, R. et. al., (2009). Nuc. Instrum. Methods Phys. Res. 600, 94-96.'
_computing_structure_refinement Z-Rietveld
_diffrn_ambient_temperature 800
_diffrn_measured_fraction_theta_full 'not evaluated'
_diffrn_measurement_device_type 'iMateria at J-Parc'
_diffrn_radiation_probe neutron
_diffrn_radiation_type neutron
_diffrn_radiation_wavelength '0.36 < lambda < 10.18 Ang'
_diffrn_source time-of-flight
_diffrn_source_type J-Parc
_exptl_crystal_colour pink
_exptl_crystal_density_diffrn 1.863
_exptl_crystal_density_method 'not measured'
_exptl_crystal_description block
_pd_calc_method 'Rietveld Refinement'
_cod_data_source_file kc5021sup1.cif
_cod_data_source_block Li10.35Si1.35P1.65S12_at_800K
_cod_original_cell_volume 973.416(14)
_cod_original_sg_symbol_H-M P4_2/nmc:1
_cod_database_code 2107286

loop_
_symmetry_equiv_pos_as_xyz
+x,+y,+z
-x,-y,+z
1/2-y,1/2+x,1/2+z
1/2+y,1/2-x,1/2+z
1/2-x,1/2+y,1/2-z
1/2+x,1/2-y,1/2-z
+y,+x,-z
-y,-x,-z
1/2-x,1/2-y,1/2-z
1/2+x,1/2+y,1/2-z
+y,-x,-z
-y,+x,-z
+x,-y,+z
-x,+y,+z
1/2-y,1/2-x,1/2+z
1/2+y,1/2+x,1/2+z

loop_
_atom_site_aniso_label
_atom_site_aniso_U_11
_atom_site_aniso_U_22
_atom_site_aniso_U_33
_atom_site_aniso_U_12
_atom_site_aniso_U_13
_atom_site_aniso_U_23
Li1 0.0760384 0.0653586 0.316516 0.00814583 -0.00475192 -0.1223779
Li2 0.0969510 0.0543131 0.00518259 0 0 0
Li3 0.1518534 0.1518534 0.466863 -0.1147635 0.0848626 -0.0848626
Li4 0.0978965 0.192836 0.0869573 0 0 0
Si1 0.0387135 0.0233575 0.0205797 0 0 0
P1 0.0387135 0.0233575 0.0205797 0 0 0
P2 0.0382157 0.0382157 0.0565679 0 0 0
S1 0.0842012 0.0312755 0.0358130 0 0 0.001597217
S2 0.0479556 0.01721966 0.0344287 0 0 -0.01711837
S3 0.0390889 0.00750448 0.0435619 0 0 -0.00319567

loop_
_atom_site_label
_atom_site_type_symbol
_atom_site_occupancy
_atom_site_fract_x
_atom_site_fract_y
_atom_site_fract_z
_atom_site_B_iso_or_equiv
Li1 Li 0.434(6) 0.2505(8) 0.2752(7) 0.1938(6) 12.05178
Li2 Li 0.883(8) 0 0.5 0.9499(4) 4.11743
Li3 Li 0.904(13) 0.2408(3) 0.2408(3) 0 20.2803
Li4 Li 0.747(8) 0 0 0.2408(6) 9.94020
Si1 Si 0.675 0 0.5 0.69087(15) 2.175236
P1 P 0.325 0 0.5 0.69087(15) 2.175236
P2 P 1 0 0 0.5 3.50034
S1 S 1 0 0.1873(2) 0.41033(16) 3.98171
S2 S 1 0 0.29969(18) 0.10290(15) 2.62142
S3 S 1 0 0.6901(2) 0.78983(14) 2.37275

loop_
_geom_angle_atom_site_label_1
_geom_angle_atom_site_label_2
_geom_angle_atom_site_label_3
_geom_angle
_geom_angle_site_symmetry_1
_geom_angle_site_symmetry_2
_geom_angle_site_symmetry_3
S1 Li2 S1 159.3(2) 4_455 1 3
S1 Li2 S2 97.66(8) 4_455 1 2_566
S1 Li2 S3 82.0(2) 4_455 1 2_565
S2 Li2 S2 84.32(17) 1_556 1 2_566
S2 Li2 S3 98.43(14) 1_556 1 2_565
S2 Li2 S3 177.2(3) 1_556 1 1
S3 Li2 S3 78.81(16) 2_565 1 1
S1 Li4 S1 74.77(2) 1 1 2
S1 Li4 S2 86.23(14) 1 1 1
S1 Li4 S2 161.0(4) 1 1 2
S1 Li4 S3 96.44(10) 1 1 7_456
S2 Li4 S2 112.8(3) 1 1 2
S2 Li4 S3 85.5(3) 1 1 7_456
S3 Li4 S3 163.8(3) 7_456 1 8_656
S2 Si1 S2 115.18(15) 3 1 4_455
S3 Si1 S2 108.80(12) 1 1 3
S3 Si1 S3 106.08(14) 1 1 2_565
S2 P1 S2 115.18(15) 3 1 4_455
S3 P1 S2 108.80(12) 1 1 3
S3 P1 S3 106.08(14) 1 1 2_565
S1 P2 S1 108.89(9) 1 1 7_556
S1 P2 S1 110.63(9) 1 1 2

loop_
_geom_bond_atom_site_label_1
_geom_bond_atom_site_label_2
_geom_bond_distance
_geom_bond_site_symmetry_1
_geom_bond_site_symmetry_2
Li1 S1 2.576(7) 1 6
Li1 S2 2.489(8) 1 1
Li1 S3 2.375(6) 1 4_454
Li1 S3 2.477(7) 1 8_656
Li2 S1 2.786(2) 1 3
Li2 S2 2.616(4) 1 1_556
Li2 S3 2.624(5) 1 1
Li3 S1 2.617(4) 1 3_554
Li3 S2 2.534(2) 1 1
Li4 S1 2.704(7) 1 1
Li4 S2 3.155(5) 1 1
Li4 S3 2.744(2) 1 7_456
P1 S2 2.080(2) 1 4_455
P1 S3 2.085(2) 1 1
Si1 S2 2.080(2) 1 4_455
Si1 S3 2.085(2) 1 1
P2 S1 1.9965(17) 1 1
Li1 Li1 1.490(17) 1 9
Li1 Li3 2.476(8) 1 1
Li1 Li4 3.315(7) 1 1
Li1 Li4 3.058(7) 1 5
Li2 Li3 3.1654(11) 1 1_556

_cod_database_fobs_code 2107286
